data_2010647
loop_
_publ_author_name
'Alberto Borassi'
'Maria M. Carnasciali'
'Angelo Mugnoli'
'Giorgio Roma'

_publ_section_title 8-Chloro-6-phenyl-4<i>H</i>-[1,2,4]triazolo[4,3-<i>a</i>][1,5]benzodiazepin-5(6<i>H</i>)-one
_journal_issue 2
_journal_name_full 'Acta Crystallographica Section C'
_journal_page_first 258
_journal_page_last 259
_journal_paper_doi 10.1107/S0108270199014754
_journal_volume 56
_journal_year 2000
_chemical_formula_moiety 'C16 H11 Cl N4 O'
_chemical_formula_sum 'C16 H11 Cl N4 O'
_chemical_formula_weight 310.74
_chemical_melting_point 571
_chemical_name_systematic
;
8-Chloro-6-phenyl-4H-[1,2,4]triazolo[4,3-a][1,5]benzodiazepin-5(6H)-one
;
_space_group_IT_number 14
_symmetry_cell_setting monoclinic
_symmetry_space_group_name_Hall '-P 2ybc'
_symmetry_space_group_name_H-M 'P 1 21/c 1'
_cell_angle_alpha 90.00000
_cell_angle_beta 103.67(3)
_cell_angle_gamma 90.00000
_cell_formula_units_Z 4
_cell_length_a 16.983(4)
_cell_length_b 8.863(2)
_cell_length_c 9.784(4)
_cell_measurement_reflns_used 25
_cell_measurement_temperature 293(2)
_cell_measurement_theta_max 19.7
_cell_measurement_theta_min 16.5
_cell_volume 1431.0(8)
_computing_cell_refinement 'CAD-4 software'
_computing_data_collection 'CAD-4 software (Enraf-Nonius,  1989)'
_computing_data_reduction 'NRCVAX (Gabe et al., 1989) and CADABS (local software)'
_computing_molecular_graphics 'ORTEP (Johnson, 1976)'
_computing_publication_material ' PARST (Nardelli, 1983, 1995) and PARSTCIF (Nardelli, 1991)'
_computing_structure_refinement 'NRCVAX and SHELXL97 (Sheldrick, 1997)'
_computing_structure_solution NRCVAX
_diffrn_ambient_temperature 293(2)
_diffrn_measured_fraction_theta_max .997
_diffrn_measurement_device_type 'Enraf-Nonius CAD-4 diffractometer'
_diffrn_measurement_method '\w-\q scan mode'
_diffrn_radiation_monochromator graphite
_diffrn_radiation_source ' X-ray '
_diffrn_radiation_type MoK\a
_diffrn_radiation_wavelength .7107
_diffrn_reflns_av_R_equivalents .0000
_diffrn_reflns_av_sigmaI/netI .0216
_diffrn_reflns_limit_h_max 23
_diffrn_reflns_limit_h_min 0
_diffrn_reflns_limit_k_max 12
_diffrn_reflns_limit_k_min 0
_diffrn_reflns_limit_l_max 13
_diffrn_reflns_limit_l_min -13
_diffrn_reflns_number 4161
_diffrn_reflns_theta_max 29.89
_diffrn_reflns_theta_min 2.60
_diffrn_standards_decay_% 5
_diffrn_standards_interval_time 90
_diffrn_standards_number 2
_exptl_absorpt_coefficient_mu .274
_exptl_absorpt_correction_T_max .896
_exptl_absorpt_correction_T_min .823
_exptl_absorpt_correction_type psi-scan
_exptl_absorpt_process_details '(North et al., 1968)'
_exptl_crystal_colour colourless
_exptl_crystal_density_diffrn 1.442
_exptl_crystal_density_meas 1.441
_exptl_crystal_density_method 'floating crystals method'
_exptl_crystal_description prism
_exptl_crystal_F_000 640.0
_exptl_crystal_size_max .54
_exptl_crystal_size_mid .46
_exptl_crystal_size_min .40
_refine_diff_density_max .26
_refine_diff_density_min -.36
_refine_ls_extinction_method none
_refine_ls_goodness_of_fit_ref 1.038
_refine_ls_hydrogen_treatment refall
_refine_ls_matrix_type full
_refine_ls_number_constraints 0
_refine_ls_number_parameters 243
_refine_ls_number_reflns 4157
_refine_ls_number_restraints 0
_refine_ls_R_factor_gt .0400
_refine_ls_shift/su_max .001
_refine_ls_shift/su_mean .000
_refine_ls_structure_factor_coef Fsqd
_refine_ls_weighting_details 'w = 1/[\s^2^(Fo^2^)+(0.0524P)^2^+0.3463P] where P=(Fo^2^+2Fc^2^)/3'
_refine_ls_weighting_scheme calc
_refine_ls_wR_factor_ref .1098
_reflns_number_gt 3462
_reflns_number_total 4161
_reflns_threshold_expression 'Fo > 4 \s(Fo)'
_cod_data_source_file na1441.cif
_cod_data_source_block I
_cod_depositor_comments
;
 Changing the _atom_site_occupancy data item value from '.' to '1'
 for all fully occupied atom sites.

 Antanas Vaitkus,
 2017-02-10

The following automatic conversions were performed:

'_symmetry_cell_setting' value ' monoclinic ' changed to 'monoclinic'
according to /home/saulius/struct/CIF-dictionaries/cif_core.dic
dictionary named 'cif_core.dic' version 2.4.1 from 2010-06-29.

Automatic conversion script
Id: cif_fix_values 1715 2011-07-08 13:25:40Z adriana 

The following automatic conversions were performed:

'_refine_ls_weighting_scheme' value 'calc w =
1/[\s^2^(Fo^2^)+(0.0524P)^2^+0.3463P] where P=(Fo^2^+2Fc^2^)/3' was
changed to 'calc'. New tag '_refine_ls_weighting_details' was
created. The value of the new tag was set to 'w =
1/[\s^2^(Fo^2^)+(0.0524P)^2^+0.3463P] where P=(Fo^2^+2Fc^2^)/3'.

Automatic conversion script
Id: cif_fix_values 3143 2015-03-26 13:38:13Z robertas 
;
_cod_original_sg_symbol_H-M ' P 21/c'
_cod_database_code 2010647
_cod_database_fobs_code 2010647

loop_
_symmetry_equiv_pos_as_xyz
x,y,z
-x,-y,-z
x,-y+1/2,z+1/2
-x,y+1/2,-z+1/2

loop_
_atom_site_label
_atom_site_fract_x
_atom_site_fract_y
_atom_site_fract_z
_atom_site_U_iso_or_equiv
_atom_site_adp_type
_atom_site_calc_flag
_atom_site_occupancy
_atom_site_disorder_group
_atom_site_type_symbol
C1 .96531(8) .7749(2) .66150(10) .0436(4) Uani . 1 . C
N2 1.01163(7) .7650(2) .78820(10) .0483(4) Uani . 1 . N
N3 .98292(7) .86950(10) .87150(10) .0421(3) Uani . 1 . N
C3a .92086(7) .9369(2) .79090(10) .0338(3) Uani . 1 . C
C4 .86656(7) 1.0520(2) .82890(10) .0371(4) Uani . 1 . C
C5 .78386(7) .9816(2) .81410(10) .0374(4) Uani . 1 . C
N6 .74182(6) .94780(10) .67840(10) .0332(3) Uani . 1 . N
C6a .77051(7) .97760(10) .55490(10) .0309(3) Uani . 1 . C
C7 .71696(7) 1.0427(2) .43960(10) .0356(4) Uani . 1 . C
C8 .74001(8) 1.0633(2) .31510(10) .0379(4) Uani . 1 . C
C9 .81573(9) 1.0198(2) .29890(10) .0438(4) Uani . 1 . C
C10 .86979(8) .9598(2) .41380(10) .0416(4) Uani . 1 . C
C10a .84801(7) .9384(2) .54070(10) .0331(3) Uani . 1 . C
N11 .90638(6) .88070(10) .65710(10) .0348(3) Uani . 1 . N
Cl .67268(2) 1.14899(5) .17568(4) .05560(10) Uani . 1 . Cl
O .75713(7) .9534(2) .91540(10) .0619(4) Uani . 1 . O
C1' .66060(7) .88720(10) .65590(10) .0336(3) Uani . 1 . C
C2' .60226(8) .9632(2) .7060(2) .0460(4) Uani . 1 . C
C3' .52425(9) .9055(2) .6817(2) .0531(5) Uani . 1 . C
C4' .50528(8) .7728(2) .6079(2) .0514(5) Uani . 1 . C
C5' .56360(10) .6987(2) .5570(2) .0545(5) Uani . 1 . C
C6' .64216(9) .7548(2) .5817(2) .0452(5) Uani . 1 . C
H1 .9677(10) .711(2) .5781(19) .052(5) Uiso . 1 . H
H41 .8627(10) 1.1417(19) .7644(18) .043(4) Uiso . 1 . H
H42 .8872(10) 1.083(2) .9237(19) .051(5) Uiso . 1 . H
H7 .6646(10) 1.073(2) .4493(18) .047(4) Uiso . 1 . H
H9 .8325(10) 1.034(2) .2145(19) .053(5) Uiso . 1 . H
H10 .9219(11) .936(2) .4080(18) .051(5) Uiso . 1 . H
H2' .6144(12) 1.058(2) .756(2) .064(6) Uiso . 1 . H
H3' .4814(13) .962(3) .717(2) .082(7) Uiso . 1 . H
H4' .4493(12) .732(2) .589(2) .067(6) Uiso . 1 . H
H5' .5508(13) .606(3) .503(2) .076(6) Uiso . 1 . H
H6' .6817(12) .702(2) .548(2) .062(5) Uiso . 1 . H

loop_
_atom_site_aniso_label
_atom_site_aniso_U_11
_atom_site_aniso_U_22
_atom_site_aniso_U_33
_atom_site_aniso_U_12
_atom_site_aniso_U_13
_atom_site_aniso_U_23
C1 .0367(6) .0607(8) .0339(6) .0141(6) .0090(5) .0001(6)
N2 .0412(6) .0667(8) .0354(6) .0145(6) .0061(5) .0019(5)
N3 .0356(5) .0570(7) .0322(5) .0017(5) .0051(4) -.0006(5)
C3a .0293(5) .0436(6) .0294(5) -.0045(5) .0084(4) -.0017(5)
C4 .0316(5) .0437(7) .0366(6) -.0057(5) .0091(5) -.0090(5)
C5 .0332(6) .0485(7) .0328(6) -.0051(5) .0124(5) -.0054(5)
N6 .0271(4) .0439(5) .0310(5) -.0051(4) .0116(3) -.0028(4)
C6a .0280(5) .0363(6) .0299(5) -.0016(4) .0099(4) -.0009(4)
C7 .0299(5) .0395(6) .0376(6) .0031(5) .0083(4) .0007(5)
C8 .0391(6) .0391(6) .0337(6) .0038(5) .0050(5) .0055(5)
C9 .0444(7) .0572(8) .0325(6) .0045(6) .0147(5) .0084(6)
C10 .0333(6) .0595(8) .0352(6) .0063(6) .0147(5) .0052(6)
C10a .0284(5) .0424(6) .0289(5) .0013(4) .0079(4) .0013(4)
N11 .0287(4) .0484(6) .0276(4) .0045(4) .0072(3) .0003(4)
Cl .0591(2) .0595(2) .0436(2) .0153(2) .0027(2) .0158(2)
O .0516(6) .1032(10) .0357(5) -.0235(6) .0201(4) -.0079(6)
C1' .0275(5) .0391(6) .0356(6) -.0043(4) .0105(4) -.0002(5)
C2' .0357(6) .0505(8) .0562(8) -.0054(6) .0197(6) -.0127(6)
C3' .0317(6) .0696(10) .0622(9) -.0031(6) .0194(6) -.0046(8)
C4' .0329(6) .0636(9) .0561(8) -.0137(6) .0074(6) .0047(7)
C5' .0488(8) .0487(8) .0645(10) -.0161(7) .0101(7) -.0105(7)
C6' .0390(6) .0433(7) .0554(8) -.0045(6) .0151(6) -.0093(6)

loop_
_atom_type_symbol
_atom_type_description
_atom_type_scat_dispersion_real
_atom_type_scat_dispersion_imag
_atom_type_scat_source
'C ' 'Carbon      ' .0033 .0016 'Int. Tab. C, 4.2.6.8, 6.1.1.4'
'N ' 'Nitrogen    ' .0061 .0033 'Int. Tab. C, 4.2.6.8, 6.1.1.4'
Cl 'Chlorine    ' .1484 .1585 'Int. Tab. C, 4.2.6.8, 6.1.1.4'
'O ' 'Oxygen      ' .0106 .0060 'Int. Tab. C, 4.2.6.8, 6.1.1.4'
'H ' 'Hydrogen    ' .0000 .0000 'Int. Tab. C, 4.2.6.8, 6.1.1.4'

loop_
_geom_angle_atom_site_label_1
_geom_angle_atom_site_label_2
_geom_angle_atom_site_label_3
_geom_angle
_geom_angle_publ_flag
N2 C1 N11 110.40(10) yes
N2 C1 H1 127.0(10) no
N11 C1 H1 122.0(10) no
C1 N2 N3 107.20(10) yes
N2 N3 C3a 107.20(10) yes
N3 C3a C4 128.80(10) yes
N3 C3a N11 110.40(10) yes
C4 C3a N11 120.60(10) yes
C3a C4 C5 108.10(10) yes
C3a C4 H41 110.0(10) no
C3a C4 H42 110.0(10) no
C5 C4 H41 110.0(10) no
C5 C4 H42 109.0(10) no
H41 C4 H42 110.0(10) no
C4 C5 N6 116.00(10) yes
C4 C5 O 121.80(10) no
N6 C5 O 122.20(10) no
C5 N6 C6a 124.70(10) yes
C5 N6 C1' 118.90(10) no
C6a N6 C1' 116.30(10) no
N6 C6a C7 118.20(10) no
N6 C6a C10a 123.70(10) yes
C7 C6a C10a 118.10(10) no
C6a C7 C8 120.20(10) no
C6a C7 H7 119.0(10) no
C8 C7 H7 121.0(10) no
C7 C8 C9 122.00(10) no
C7 C8 Cl 118.80(10) no
C9 C8 Cl 119.20(10) no
C8 C9 C10 118.10(10) no
C8 C9 H9 123.0(10) no
C10 C9 H9 119.0(10) no
C9 C10 C10a 121.00(10) no
C9 C10 H10 120.0(10) no
C10a C10 H10 119.0(10) no
C6a C10a C10 120.70(10) no
C6a C10a N11 120.30(10) yes
C10 C10a N11 119.00(10) no
C1 N11 C3a 104.80(10) yes
C1 N11 C10a 129.90(10) no
C3a N11 C10a 124.90(10) yes
N6 C1' C2' 120.20(10) no
N6 C1' C6' 119.10(10) no
C2' C1' C6' 120.70(10) no
C1' C2' C3' 119.70(10) no
C1' C2' H2' 121.0(10) no
C3' C2' H2' 119.0(10) no
C2' C3' C4' 120.0(2) no
C2' C3' H3' 120.0(10) no
C4' C3' H3' 120.0(10) no
C3' C4' C5' 119.9(2) no
C3' C4' H4' 120.0(10) no
C5' C4' H4' 120.0(10) no
C4' C5' C6' 120.7(2) no
C4' C5' H5' 121.0(10) no
C6' C5' H5' 119.0(10) no
C1' C6' C5' 119.10(10) no
C1' C6' H6' 121.0(10) no
C5' C6' H6' 120.0(10) no

loop_
_geom_bond_atom_site_label_1
_geom_bond_atom_site_label_2
_geom_bond_site_symmetry_1
_geom_bond_site_symmetry_2
_geom_bond_distance
_geom_bond_publ_flag
C1 N2 . . 1.304(2) yes
C1 N11 . . 1.365(2) yes
C1 H1 . . 1.000(10) no
N2 N3 . . 1.395(2) yes
N3 C3a . . 1.302(2) yes
C3a C4 . . 1.480(2) yes
C3a N11 . . 1.367(2) yes
C4 C5 . . 1.512(2) yes
C4 H41 . . 1.010(10) no
C4 H42 . . .950(10) no
C5 N6 . . 1.383(2) yes
C5 O . . 1.210(2) no
N6 C6a . . 1.430(2) yes
N6 C1' . . 1.448(2) no
C6a C7 . . 1.395(2) no
C6a C10a . . 1.400(2) yes
C7 C8 . . 1.377(2) no
C7 H7 . . .960(10) no
C8 C9 . . 1.387(2) no
C8 Cl . . 1.7340(10) no
C9 C10 . . 1.379(2) no
C9 H9 . . .94(2) no
C10 C10a . . 1.390(2) no
C10 H10 . . .920(10) no
C10a N11 . . 1.417(2) yes
C1' C2' . . 1.380(2) no
C1' C6' . . 1.376(2) no
C2' C3' . . 1.387(2) no
C2' H2' . . .97(2) no
C3' C4' . . 1.378(3) no
C3' H3' . . 1.01(2) no
C4' C5' . . 1.376(3) no
C4' H4' . . .99(2) no
C5' C6' . . 1.390(2) no
C5' H5' . . .98(2) no
C6' H6' . . .94(2) no

loop_
_geom_torsion_atom_site_label_1
_geom_torsion_atom_site_label_2
_geom_torsion_atom_site_label_3
_geom_torsion_atom_site_label_4
_geom_torsion
_geom_torsion_publ_flag
N11 C1 N2 N3 -.5(2) no
H1 C1 N2 N3 -175.0(10) no
N2 C1 N11 C3a .9(2) no
N2 C1 N11 C10a 173.60(10) no
H1 C1 N11 C3a 177.0(10) no
H1 C1 N11 C10a -10.0(10) no
C1 N2 N3 C3a .0(2) no
N2 N3 C3a C4 177.00(10) no
N2 N3 C3a N11 .5(2) no
N3 C3a C4 C5 -111.7(2) no
N3 C3a C4 H41 128.0(10) no
N3 C3a C4 H42 8.0(10) no
N11 C3a C4 C5 64.4(2) yes
N11 C3a C4 H41 -55.0(10) no
N11 C3a C4 H42 -175.0(10) no
N3 C3a N11 C1 -.9(2) no
N3 C3a N11 C10a -174.00(10) no
C4 C3a N11 C1 -177.60(10) no
C4 C3a N11 C10a 9.2(2) yes
C3a C4 C5 N6 -68.30(10) yes
C3a C4 C5 O 110.0(2) no
H41 C4 C5 N6 52.0(10) no
H41 C4 C5 O -129.0(10) no
H42 C4 C5 N6 172.0(10) no
H42 C4 C5 O -9.0(10) no
C4 C5 N6 C6a -1.4(2) yes
C4 C5 N6 C1' -176.90(10) no
O C5 N6 C6a -179.60(10) no
O C5 N6 C1' 4.8(2) no
C5 N6 C6a C7 -134.40(10) no
C5 N6 C6a C10a 48.9(2) yes
C1' N6 C6a C7 41.3(2) no
C1' N6 C6a C10a -135.40(10) no
C5 N6 C1' C2' 54.6(2) yes
C5 N6 C1' C6' -126.80(10) no
C6a N6 C1' C2' -121.30(10) no
C6a N6 C1' C6' 57.3(2) yes
N6 C6a C7 C8 -175.30(10) no
N6 C6a C7 H7 5.0(10) no
C10a C6a C7 C8 1.6(2) no
C10a C6a C7 H7 -177.0(10) no
N6 C6a C10a C10 174.80(10) no
N6 C6a C10a N11 -7.2(2) yes
C7 C6a C10a C10 -1.9(2) no
C7 C6a C10a N11 176.10(10) no
C6a C7 C8 C9 .6(2) no
C6a C7 C8 Cl -178.40(10) no
H7 C7 C8 C9 -179.0(10) no
H7 C7 C8 Cl 1.0(10) no
C7 C8 C9 C10 -2.6(2) no
C7 C8 C9 H9 -179.0(10) no
Cl C8 C9 C10 176.40(10) no
Cl C8 C9 H9 .0(10) no
C8 C9 C10 C10a 2.3(2) no
C8 C9 C10 H10 -175.0(10) no
H9 C9 C10 C10a 179.0(10) no
H9 C9 C10 H10 1(2) no
C9 C10 C10a C6a -.1(2) no
C9 C10 C10a N11 -178.10(10) no
H10 C10 C10a C6a 178.0(10) no
H10 C10 C10a N11 .0(10) no
C6a C10a N11 C1 145.10(10) no
C6a C10a N11 C3a -43.5(2) yes
C10 C10a N11 C1 -36.9(2) no
C10 C10a N11 C3a 134.50(10) no
N6 C1' C2' C3' 178.90(10) no
N6 C1' C2' H2' .0(10) no
C6' C1' C2' C3' .3(2) no
C6' C1' C2' H2' -177.0(10) no
N6 C1' C6' C5' -178.40(10) no
N6 C1' C6' H6' 2.0(10) no
C2' C1' C6' C5' .3(2) no
C2' C1' C6' H6' -179.0(10) no
C1' C2' C3' C4' .0(3) no
C1' C2' C3' H3' -178(2) no
H2' C2' C3' C4' 179.0(10) no
H2' C2' C3' H3' 0(2) no
C2' C3' C4' C5' -.7(3) no
C2' C3' C4' H4' -178.0(10) no
H3' C3' C4' C5' 179(2) no
H3' C3' C4' H4' 0(2) no
C3' C4' C5' C6' 1.2(3) no
C3' C4' C5' H5' -178(2) no
H4' C4' C5' C6' 180.0(10) no
H4' C4' C5' H5' 0(2) no
C4' C5' C6' C1' -1.0(3) no
C4' C5' C6' H6' 179.0(10) no
H5' C5' C6' C1' 179(2) no
H5' C5' C6' H6' 0(2) no

loop_
_cod_related_entry_id
_cod_related_entry_database
_cod_related_entry_code
1 ChemSpider 15275412
